data_7118414
loop_
_publ_author_name
'Bochao Su'
'Rakesh Ganguly'
'Yongxin Li'
'Rei Kinjo'

_publ_section_title
;
 Synthesis, characterization, and electronic structures of a methyl
 germyliumylidene ion and germylone-group VI metal complexes
;
_journal_name_full Chem.Commun.
_journal_page_first 613
_journal_volume 52
_journal_year 2016
_chemical_formula_sum 'C36 H47 Ge Mo N3 O6'
_chemical_formula_weight 786.29
_space_group_crystal_system monoclinic
_space_group_IT_number 14
_space_group_name_Hall '-P 2ybc'
_space_group_name_H-M_alt 'P 1 21/c 1'
_symmetry_space_group_name_Hall '-P 2ybc'
_symmetry_space_group_name_H-M 'P 1 21/c 1'
_atom_sites_solution_hydrogens geom
_audit_update_record
;
2015-10-06 deposited with the CCDC.
2015-10-29 downloaded from the CCDC.
;
_cell_angle_alpha 90
_cell_angle_beta 97.423(3)
_cell_angle_gamma 90
_cell_formula_units_Z 4
_cell_length_a 10.3172(9)
_cell_length_b 22.6231(18)
_cell_length_c 15.3939(12)
_cell_measurement_reflns_used 601
_cell_measurement_temperature 103.(2)
_cell_measurement_theta_max 21.2530
_cell_measurement_theta_min 2.6722
_cell_volume 3562.9(5)
_computing_cell_refinement 'SAINT V8.34A (Bruker AXS Inc., 2013)'
_computing_data_collection 'APEX2 (Bruker AXS Inc., 2014)'
_computing_data_reduction 'SAINT V8.34A (Bruker AXS Inc., 2013)'
_computing_molecular_graphics 'XP (Bruker AXS Inc., 2014)'
_computing_publication_material 'APEX2 (Bruker AXS Inc., 2014)'
_computing_structure_refinement 'SHELXL-2014/6 (Sheldrick, 2014)'
_diffrn_ambient_temperature 103.(2)
_diffrn_detector_area_resol_mean 8.3333
_diffrn_measured_fraction_theta_full 0.999
_diffrn_measured_fraction_theta_max 0.999
_diffrn_measurement_device_type 'CCD area detector'
_diffrn_measurement_method 'phi and omega scans'
_diffrn_radiation_monochromator graphite
_diffrn_radiation_type MoK\a
_diffrn_radiation_wavelength 0.71073
_diffrn_reflns_av_R_equivalents 0.1085
_diffrn_reflns_av_unetI/netI 0.1114
_diffrn_reflns_limit_h_max 13
_diffrn_reflns_limit_h_min -13
_diffrn_reflns_limit_k_max 28
_diffrn_reflns_limit_k_min -28
_diffrn_reflns_limit_l_max 19
_diffrn_reflns_limit_l_min -19
_diffrn_reflns_number 32532
_diffrn_reflns_theta_full 27.00
_diffrn_reflns_theta_max 27.00
_diffrn_reflns_theta_min 1.61
_diffrn_source 'fine-focus sealed tube'
_exptl_absorpt_coefficient_mu 1.244
_exptl_absorpt_correction_T_max 0.89
_exptl_absorpt_correction_T_min 0.72
_exptl_absorpt_correction_type multi-scan
_exptl_absorpt_process_details 'SADABS V2014/4 (Bruker AXS Inc.)'
_exptl_crystal_colour red
_exptl_crystal_density_diffrn 1.466
_exptl_crystal_density_method 'not measured'
_exptl_crystal_description block
_exptl_crystal_F_000 1624
_exptl_crystal_size_max 0.180
_exptl_crystal_size_mid 0.120
_exptl_crystal_size_min 0.100
_refine_diff_density_max 0.849
_refine_diff_density_min -1.298
_refine_ls_extinction_method none
_refine_ls_goodness_of_fit_ref 1.024
_refine_ls_hydrogen_treatment constr
_refine_ls_matrix_type full
_refine_ls_number_parameters 430
_refine_ls_number_reflns 7754
_refine_ls_number_restraints 0
_refine_ls_restrained_S_all 1.024
_refine_ls_R_factor_all 0.0985
_refine_ls_R_factor_gt 0.0512
_refine_ls_shift/su_max 0.001
_refine_ls_shift/su_mean 0.000
_refine_ls_structure_factor_coef Fsqd
_refine_ls_weighting_details 'w=1/[\s^2^(Fo^2^)+(0.0946P)^2^] where P=(Fo^2^+2Fc^2^)/3'
_refine_ls_weighting_scheme calc
_refine_ls_wR_factor_gt 0.1292
_refine_ls_wR_factor_ref 0.1846
_reflns_number_gt 5077
_reflns_number_total 7754
_reflns_threshold_expression 'I > 2\s(I)'
_cod_data_source_file c5cc08665e2.cif
_cod_data_source_block I
_cod_database_code 7118414

loop_
_space_group_symop_operation_xyz
'x, y, z'
'-x, y+1/2, -z+1/2'
'-x, -y, -z'
'x, -y-1/2, z-1/2'

loop_
_atom_site_type_symbol
_atom_site_label
_atom_site_fract_x
_atom_site_fract_y
_atom_site_fract_z
_atom_site_U_iso_or_equiv
_atom_site_adp_type
_atom_site_calc_flag
_atom_site_refinement_flags_adp
_atom_site_refinement_flags_occupancy
_atom_site_refinement_flags_posn
_atom_site_occupancy
_atom_site_disorder_assembly
_atom_site_disorder_group
Ge Ge1 0.55710(6) 0.66243(2) 0.80065(4) 0.02219(18) Uani d . . . 1 . .
Mo Mo1 0.38580(5) 0.58787(2) 0.84863(3) 0.01664(15) Uani d . . . 1 . .
C C1 0.7158(5) 0.6778(2) 0.7601(3) 0.0130(11) Uani d . . . 1 . .
C C2 0.8888(6) 0.6955(2) 0.6811(3) 0.0170(12) Uani d . . . 1 . .
H H2A 0.847 0.7016 0.6202 0.02 Uiso calc U . R 1 . .
H H2B 0.9819 0.6851 0.6807 0.02 Uiso calc U . R 1 . .
C C3 0.8738(5) 0.7493(2) 0.7375(4) 0.0187(12) Uani d . . . 1 . .
H H3A 0.9432 0.7511 0.7882 0.022 Uiso calc U . R 1 . .
H H3B 0.8748 0.7863 0.7032 0.022 Uiso calc U . R 1 . .
C C4 0.6625(5) 0.7758(2) 0.8020(3) 0.0157(11) Uani d . . . 1 . .
C C5 0.6869(6) 0.8431(2) 0.8037(3) 0.0175(12) Uani d . . . 1 . .
C C6 0.6742(6) 0.8662(2) 0.7088(4) 0.0247(14) Uani d . . . 1 . .
H H6A 0.7352 0.8448 0.6764 0.037 Uiso calc U . R 1 . .
H H6B 0.6947 0.9085 0.7091 0.037 Uiso calc U . R 1 . .
H H6C 0.5846 0.86 0.6804 0.037 Uiso calc U . R 1 . .
C C7 0.8249(6) 0.8573(2) 0.8524(4) 0.0257(14) Uani d . . . 1 . .
H H7A 0.8359 0.8376 0.9096 0.039 Uiso calc U . R 1 . .
H H7B 0.834 0.9001 0.8606 0.039 Uiso calc U . R 1 . .
H H7C 0.8916 0.843 0.8176 0.039 Uiso calc U . R 1 . .
C C8 0.5889(6) 0.8794(2) 0.8499(4) 0.0237(13) Uani d . . . 1 . .
H H8A 0.5006 0.8741 0.8189 0.036 Uiso calc U . R 1 . .
H H8B 0.6126 0.9214 0.8494 0.036 Uiso calc U . R 1 . .
H H8C 0.5915 0.8659 0.9105 0.036 Uiso calc U . R 1 . .
C C9 0.4594(6) 0.7695(2) 0.8737(4) 0.0169(12) Uani d . . . 1 . .
C C10 0.4828(6) 0.7712(2) 0.9648(3) 0.0174(12) Uani d . . . 1 . .
C C11 0.6120(6) 0.7527(3) 1.0134(4) 0.0243(13) Uani d . . . 1 . .
H H11A 0.6086 0.7555 1.0765 0.036 Uiso calc U . R 1 . .
H H11B 0.681 0.7787 0.9972 0.036 Uiso calc U . R 1 . .
H H11C 0.6307 0.7118 0.998 0.036 Uiso calc U . R 1 . .
C C12 0.3848(6) 0.7912(2) 1.0101(4) 0.0201(12) Uani d . . . 1 . .
H H12 0.4008 0.7935 1.0722 0.024 Uiso calc U . R 1 . .
C C13 0.2632(6) 0.8083(2) 0.9680(4) 0.0210(13) Uani d . . . 1 . .
C C14 0.1571(6) 0.8288(3) 1.0197(4) 0.0311(15) Uani d . . . 1 . .
H H14A 0.1177 0.7945 1.0451 0.047 Uiso calc U . R 1 . .
H H14B 0.09 0.85 0.9809 0.047 Uiso calc U . R 1 . .
H H14C 0.1947 0.8552 1.0668 0.047 Uiso calc U . R 1 . .
C C15 0.2435(6) 0.8048(2) 0.8772(4) 0.0223(13) Uani d . . . 1 . .
H H15 0.1611 0.8163 0.8472 0.027 Uiso calc U . R 1 . .
C C16 0.3391(6) 0.7853(2) 0.8289(4) 0.0187(12) Uani d . . . 1 . .
C C17 0.3123(6) 0.7839(3) 0.7295(4) 0.0292(15) Uani d . . . 1 . .
H H17A 0.3526 0.8184 0.7054 0.044 Uiso calc U . R 1 . .
H H17B 0.2177 0.7846 0.7113 0.044 Uiso calc U . R 1 . .
H H17C 0.3492 0.7477 0.7077 0.044 Uiso calc U . R 1 . .
C C18 0.8065(5) 0.5907(2) 0.6855(3) 0.0160(11) Uani d . . . 1 . .
C C19 0.9435(6) 0.5697(2) 0.6712(4) 0.0216(13) Uani d . . . 1 . .
H H19A 1.0018 0.5702 0.7276 0.026 Uiso calc U . R 1 . .
H H19B 0.9804 0.5969 0.6302 0.026 Uiso calc U . R 1 . .
C C20 0.9358(6) 0.5065(2) 0.6331(4) 0.0245(13) Uani d . . . 1 . .
H H20 1.0253 0.4931 0.6235 0.029 Uiso calc U . R 1 . .
C C21 0.8466(7) 0.5074(3) 0.5450(4) 0.0291(15) Uani d . . . 1 . .
H H21A 0.8824 0.535 0.5042 0.035 Uiso calc U . R 1 . .
H H21B 0.8428 0.4675 0.5185 0.035 Uiso calc U . R 1 . .
C C22 0.7100(6) 0.5270(2) 0.5593(4) 0.0248(14) Uani d . . . 1 . .
H H22 0.6519 0.5269 0.5021 0.03 Uiso calc U . R 1 . .
C C23 0.7174(6) 0.5897(2) 0.5971(4) 0.0217(12) Uani d . . . 1 . .
H H23A 0.6287 0.6032 0.6056 0.026 Uiso calc U . R 1 . .
H H23B 0.7523 0.6169 0.5556 0.026 Uiso calc U . R 1 . .
C C24 0.7519(6) 0.5472(2) 0.7479(4) 0.0221(13) Uani d . . . 1 . .
H H24A 0.6633 0.56 0.758 0.027 Uiso calc U . R 1 . .
H H24B 0.8084 0.5474 0.805 0.027 Uiso calc U . R 1 . .
C C25 0.7451(6) 0.4843(2) 0.7101(4) 0.0261(14) Uani d . . . 1 . .
H H25 0.7086 0.4568 0.7516 0.031 Uiso calc U . R 1 . .
C C26 0.8816(7) 0.4649(2) 0.6967(4) 0.0277(14) Uani d . . . 1 . .
H H26A 0.8789 0.4241 0.6733 0.033 Uiso calc U . R 1 . .
H H26B 0.9389 0.4652 0.7535 0.033 Uiso calc U . R 1 . .
C C27 0.6563(6) 0.4849(2) 0.6218(4) 0.0270(14) Uani d . . . 1 . .
H H27A 0.6511 0.4446 0.5965 0.032 Uiso calc U . R 1 . .
H H27B 0.567 0.4972 0.6309 0.032 Uiso calc U . R 1 . .
C C28 0.4053(6) 0.6212(3) 0.9732(4) 0.0242(13) Uani d . . . 1 . .
C C29 0.2373(6) 0.6455(2) 0.8211(4) 0.0221(13) Uani d . . . 1 . .
C C30 0.3525(6) 0.5576(3) 0.7221(4) 0.0290(14) Uani d . . . 1 . .
C C31 0.5313(7) 0.5274(3) 0.8858(4) 0.0327(16) Uani d . . . 1 . .
C C32 0.2579(7) 0.5290(3) 0.8806(4) 0.0334(16) Uani d . . . 1 . .
C C33 1.0196(8) 0.6292(3) 0.1084(5) 0.0433(19) Uani d . . . 1 . .
H H33A 0.9513 0.6097 0.1379 0.052 Uiso calc U . R 1 . .
H H33B 1.0982 0.6349 0.1517 0.052 Uiso calc U . R 1 . .
C C34 1.0512(8) 0.5929(3) 0.0344(6) 0.048(2) Uani d . . . 1 . .
H H34A 1.1423 0.5997 0.0231 0.058 Uiso calc U . R 1 . .
H H34B 1.0393 0.5503 0.0459 0.058 Uiso calc U . R 1 . .
C C35 0.9587(9) 0.6129(4) -0.0390(5) 0.067(3) Uani d . . . 1 . .
H H35A 0.8718 0.5944 -0.0387 0.081 Uiso calc U . R 1 . .
H H35B 0.9906 0.6049 -0.0958 0.081 Uiso calc U . R 1 . .
C C36 0.9551(9) 0.6794(4) -0.0198(5) 0.067(3) Uani d . . . 1 . .
H H36A 1.0255 0.7001 -0.0456 0.081 Uiso calc U . R 1 . .
H H36B 0.8699 0.6964 -0.0447 0.081 Uiso calc U . R 1 . .
N N1 0.5605(5) 0.74619(18) 0.8259(3) 0.0169(10) Uani d . . . 1 . .
N N2 0.7439(4) 0.73870(18) 0.7656(3) 0.0141(9) Uani d . . . 1 . .
N N3 0.8200(4) 0.65016(18) 0.7260(3) 0.0152(10) Uani d . . . 1 . .
O O1 0.4097(5) 0.6399(2) 1.0422(3) 0.0364(11) Uani d . . . 1 . .
O O2 0.1475(4) 0.67586(19) 0.8071(3) 0.0346(11) Uani d . . . 1 . .
O O3 0.3254(5) 0.5421(2) 0.6519(3) 0.0471(14) Uani d . . . 1 . .
O O4 0.6094(5) 0.4935(2) 0.9105(3) 0.0555(16) Uani d . . . 1 . .
O O5 0.1828(5) 0.4946(2) 0.8978(4) 0.0519(15) Uani d . . . 1 . .
O O6 0.9734(7) 0.6850(2) 0.0725(3) 0.0659(19) Uani d . . . 1 . .

loop_
_atom_site_aniso_label
_atom_site_aniso_U_11
_atom_site_aniso_U_22
_atom_site_aniso_U_33
_atom_site_aniso_U_12
_atom_site_aniso_U_13
_atom_site_aniso_U_23
Ge1 0.0257(4) 0.0101(3) 0.0336(4) -0.0025(2) 0.0147(3) -0.0042(2)
Mo1 0.0198(3) 0.0114(2) 0.0194(3) -0.00148(19) 0.00469(19) -0.00042(18)
C1 0.019(3) 0.007(2) 0.012(3) 0.000(2) -0.001(2) -0.0016(19)
C2 0.025(3) 0.013(3) 0.014(3) 0.000(2) 0.007(2) -0.001(2)
C3 0.019(3) 0.018(3) 0.020(3) -0.005(2) 0.002(2) 0.002(2)
C4 0.017(3) 0.015(3) 0.014(3) 0.002(2) -0.001(2) -0.001(2)
C5 0.023(3) 0.011(3) 0.019(3) -0.003(2) 0.005(2) -0.002(2)
C6 0.039(4) 0.012(3) 0.022(3) 0.002(3) 0.003(3) 0.004(2)
C7 0.032(4) 0.015(3) 0.030(3) -0.008(3) 0.004(3) -0.007(2)
C8 0.034(4) 0.008(2) 0.031(3) -0.001(2) 0.008(3) -0.001(2)
C9 0.022(3) 0.007(2) 0.022(3) -0.001(2) 0.007(2) -0.003(2)
C10 0.021(3) 0.011(2) 0.020(3) 0.000(2) 0.001(2) -0.002(2)
C11 0.026(4) 0.025(3) 0.019(3) -0.002(3) -0.005(2) -0.003(2)
C12 0.029(4) 0.017(3) 0.016(3) -0.003(2) 0.005(2) 0.001(2)
C13 0.029(4) 0.009(2) 0.027(3) -0.003(2) 0.013(3) -0.002(2)
C14 0.032(4) 0.031(3) 0.033(4) 0.003(3) 0.013(3) -0.002(3)
C15 0.023(3) 0.012(3) 0.032(3) 0.007(2) 0.004(3) -0.001(2)
C16 0.023(3) 0.012(3) 0.020(3) 0.001(2) 0.000(2) -0.001(2)
C17 0.032(4) 0.034(3) 0.021(3) 0.009(3) 0.001(3) 0.001(3)
C18 0.023(3) 0.009(2) 0.015(3) -0.001(2) 0.002(2) 0.001(2)
C19 0.020(3) 0.017(3) 0.030(3) 0.001(2) 0.009(3) -0.005(2)
C20 0.024(3) 0.019(3) 0.032(3) 0.007(2) 0.011(3) -0.001(2)
C21 0.044(4) 0.019(3) 0.026(3) 0.001(3) 0.011(3) -0.006(2)
C22 0.033(4) 0.018(3) 0.022(3) 0.003(3) -0.004(3) -0.008(2)
C23 0.025(3) 0.014(3) 0.025(3) 0.006(2) -0.001(2) 0.002(2)
C24 0.036(4) 0.010(3) 0.023(3) -0.003(2) 0.016(3) -0.002(2)
C25 0.042(4) 0.008(3) 0.032(3) -0.003(2) 0.022(3) -0.002(2)
C26 0.048(4) 0.010(3) 0.027(3) 0.005(3) 0.012(3) -0.003(2)
C27 0.028(4) 0.018(3) 0.036(4) -0.006(3) 0.011(3) -0.013(3)
C28 0.032(4) 0.023(3) 0.017(3) -0.004(3) 0.002(3) 0.003(2)
C29 0.027(4) 0.019(3) 0.019(3) -0.007(3) 0.000(3) -0.005(2)
C30 0.024(4) 0.024(3) 0.038(4) 0.004(3) 0.001(3) -0.007(3)
C31 0.040(4) 0.029(3) 0.033(4) 0.008(3) 0.020(3) 0.013(3)
C32 0.044(4) 0.014(3) 0.046(4) 0.002(3) 0.018(3) -0.009(3)
C33 0.058(5) 0.029(4) 0.040(4) -0.003(3) -0.006(4) -0.002(3)
C34 0.045(5) 0.030(4) 0.075(6) -0.005(3) 0.033(4) -0.007(4)
C35 0.076(7) 0.088(7) 0.044(5) -0.041(6) 0.030(5) -0.033(5)
C36 0.068(7) 0.094(7) 0.044(5) 0.038(5) 0.024(5) 0.029(5)
N1 0.021(3) 0.013(2) 0.016(2) 0.0018(19) 0.0017(19) -0.0013(18)
N2 0.016(3) 0.011(2) 0.016(2) -0.0017(18) 0.0036(19) 0.0004(17)
N3 0.020(3) 0.011(2) 0.016(2) 0.0018(18) 0.0073(19) -0.0018(17)
O1 0.045(3) 0.041(3) 0.022(2) -0.008(2) 0.002(2) -0.001(2)
O2 0.025(3) 0.029(2) 0.048(3) 0.004(2) -0.004(2) -0.008(2)
O3 0.053(4) 0.051(3) 0.033(3) 0.015(3) -0.010(2) -0.026(2)
O4 0.060(4) 0.057(3) 0.056(3) 0.035(3) 0.032(3) 0.036(3)
O5 0.055(4) 0.027(3) 0.081(4) -0.018(2) 0.041(3) -0.012(3)
O6 0.135(6) 0.027(3) 0.045(3) 0.024(3) 0.047(4) 0.003(2)

loop_
_atom_type_symbol
_atom_type_description
_atom_type_scat_dispersion_real
_atom_type_scat_dispersion_imag
_atom_type_scat_source
C C 0.0033 0.0016 'International Tables Vol C Tables 4.2.6.8 and 6.1.1.4'
H H 0.0000 0.0000 'International Tables Vol C Tables 4.2.6.8 and 6.1.1.4'
N N 0.0061 0.0033 'International Tables Vol C Tables 4.2.6.8 and 6.1.1.4'
O O 0.0106 0.0060 'International Tables Vol C Tables 4.2.6.8 and 6.1.1.4'
Ge Ge 0.1547 1.8001 'International Tables Vol C Tables 4.2.6.8 and 6.1.1.4'
Mo Mo -1.6832 0.6857 'International Tables Vol C Tables 4.2.6.8 and 6.1.1.4'

loop_
_geom_angle_atom_site_label_1
_geom_angle_atom_site_label_2
_geom_angle_atom_site_label_3
_geom_angle_site_symmetry_1
_geom_angle_site_symmetry_3
_geom_angle
C1 Ge1 N1 . . 83.7(2)
C1 Ge1 Mo1 . . 150.61(15)
N1 Ge1 Mo1 . . 124.76(14)
C32 Mo1 C29 . . 88.5(2)
C32 Mo1 C28 . . 90.2(2)
C29 Mo1 C28 . . 86.5(2)
C32 Mo1 C30 . . 88.6(3)
C29 Mo1 C30 . . 89.2(2)
C28 Mo1 C30 . . 175.6(2)
C32 Mo1 C31 . . 88.2(3)
C29 Mo1 C31 . . 175.4(2)
C28 Mo1 C31 . . 90.3(3)
C30 Mo1 C31 . . 94.0(3)
C32 Mo1 Ge1 . . 177.36(17)
C29 Mo1 Ge1 . . 92.66(16)
C28 Mo1 Ge1 . . 92.21(17)
C30 Mo1 Ge1 . . 89.06(19)
C31 Mo1 Ge1 . . 90.72(18)
N3 C1 N2 . . 107.2(4)
N3 C1 Ge1 . . 142.5(4)
N2 C1 Ge1 . . 110.3(4)
N3 C2 C3 . . 101.6(4)
N2 C3 C2 . . 101.5(4)
N1 C4 N2 . . 110.8(4)
N1 C4 C5 . . 128.4(5)
N2 C4 C5 . . 120.5(5)
C6 C5 C4 . . 108.9(4)
C6 C5 C8 . . 106.0(5)
C4 C5 C8 . . 114.7(4)
C6 C5 C7 . . 110.4(5)
C4 C5 C7 . . 110.4(4)
C8 C5 C7 . . 106.3(4)
C16 C9 C10 . . 121.5(5)
C16 C9 N1 . . 119.8(5)
C10 C9 N1 . . 118.5(5)
C12 C10 C9 . . 118.4(5)
C12 C10 C11 . . 120.1(5)
C9 C10 C11 . . 121.5(5)
C10 C12 C13 . . 122.2(5)
C15 C13 C12 . . 117.4(5)
C15 C13 C14 . . 121.8(6)
C12 C13 C14 . . 120.8(5)
C16 C15 C13 . . 122.5(6)
C15 C16 C9 . . 118.0(5)
C15 C16 C17 . . 119.9(5)
C9 C16 C17 . . 122.1(5)
N3 C18 C24 . . 110.0(4)
N3 C18 C19 . . 107.6(4)
C24 C18 C19 . . 108.2(4)
N3 C18 C23 . . 113.5(4)
C24 C18 C23 . . 108.5(5)
C19 C18 C23 . . 108.9(5)
C18 C19 C20 . . 109.8(5)
C26 C20 C21 . . 110.5(5)
C26 C20 C19 . . 109.5(5)
C21 C20 C19 . . 108.5(5)
C22 C21 C20 . . 109.7(5)
C27 C22 C21 . . 109.4(5)
C27 C22 C23 . . 110.3(5)
C21 C22 C23 . . 108.9(5)
C22 C23 C18 . . 110.2(4)
C18 C24 C25 . . 111.1(4)
C26 C25 C24 . . 108.8(5)
C26 C25 C27 . . 109.9(5)
C24 C25 C27 . . 108.7(5)
C25 C26 C20 . . 109.6(5)
C22 C27 C25 . . 110.0(5)
O1 C28 Mo1 . . 176.7(6)
O2 C29 Mo1 . . 175.8(5)
O3 C30 Mo1 . . 175.3(6)
O4 C31 Mo1 . . 176.5(5)
O5 C32 Mo1 . . 178.9(6)
O6 C33 C34 . . 106.8(6)
C35 C34 C33 . . 103.7(6)
C34 C35 C36 . . 100.7(6)
O6 C36 C35 . . 106.1(6)
C4 N1 C9 . . 126.8(4)
C4 N1 Ge1 . . 115.4(4)
C9 N1 Ge1 . . 117.6(3)
C4 N2 C1 . . 119.7(5)
C4 N2 C3 . . 130.7(4)
C1 N2 C3 . . 109.2(4)
C1 N3 C2 . . 107.8(4)
C1 N3 C18 . . 121.8(4)
C2 N3 C18 . . 117.4(4)
C36 O6 C33 . . 107.6(6)

loop_
_geom_bond_atom_site_label_1
_geom_bond_atom_site_label_2
_geom_bond_site_symmetry_2
_geom_bond_distance
Ge1 C1 . 1.858(6)
Ge1 N1 . 1.934(4)
Ge1 Mo1 . 2.6176(8)
Mo1 C32 . 1.981(7)
Mo1 C29 . 2.014(6)
Mo1 C28 . 2.046(6)
Mo1 C30 . 2.051(6)
Mo1 C31 . 2.057(7)
C1 N3 . 1.403(7)
C1 N2 . 1.409(6)
C2 N3 . 1.469(7)
C2 C3 . 1.515(7)
C3 N2 . 1.480(7)
C4 N1 . 1.338(7)
C4 N2 . 1.358(7)
C4 C5 . 1.543(7)
C5 C6 . 1.542(7)
C5 C8 . 1.545(8)
C5 C7 . 1.554(8)
C9 C16 . 1.386(8)
C9 C10 . 1.392(7)
C9 N1 . 1.452(7)
C10 C12 . 1.378(8)
C10 C11 . 1.501(8)
C12 C13 . 1.390(8)
C13 C15 . 1.389(8)
C13 C14 . 1.507(8)
C15 C16 . 1.383(8)
C16 C17 . 1.519(8)
C18 N3 . 1.481(6)
C18 C24 . 1.532(7)
C18 C19 . 1.534(8)
C18 C23 . 1.541(7)
C19 C20 . 1.545(7)
C20 C26 . 1.516(8)
C20 C21 . 1.538(8)
C21 C22 . 1.520(8)
C22 C27 . 1.509(8)
C22 C23 . 1.531(7)
C24 C25 . 1.535(7)
C25 C26 . 1.514(8)
C25 C27 . 1.538(8)
C28 O1 . 1.139(7)
C29 O2 . 1.152(7)
C30 O3 . 1.135(7)
C31 O4 . 1.140(7)
C32 O5 . 1.152(7)
C33 O6 . 1.433(8)
C33 C34 . 1.475(9)
C34 C35 . 1.454(11)
C35 C36 . 1.534(12)
C36 O6 . 1.415(9)
